data_7047836
loop_
_publ_author_name
'Bera, Sudip Kumar'
'Panda, Sanjib'
'Dey Baksi, Sourajit'
'Lahiri, Goutam Kumar'

_publ_section_title
;
 Diverse modes of functionalisation of ruthenium coordinated
 \b-ketoiminate analogues.
;
_journal_issue 44
_journal_name_full 'Dalton transactions (Cambridge, England : 2003)'
_journal_page_first 15897
_journal_page_last 15906
_journal_paper_doi 10.1039/c8dt02940g
_journal_volume 47
_journal_year 2018
_chemical_formula_moiety 'C22 H28 N2 O6 Ru'
_chemical_formula_sum 'C22 H28 N2 O6 Ru'
_chemical_formula_weight 517.53
_chemical_name_systematic 4c
_space_group_crystal_system monoclinic
_space_group_IT_number 14
_space_group_name_Hall '-P 2yn'
_space_group_name_H-M_alt 'P 1 21/n 1'
_symmetry_space_group_name_Hall '-P 2yn'
_symmetry_space_group_name_H-M 'P 1 21/n 1'
_atom_sites_solution_hydrogens mixed
_atom_sites_solution_primary dual
_audit_creation_date 2018-03-01
_audit_creation_method
;
Olex2 1.2
(compiled 2017.08.10 svn.r3458 for OlexSys, GUI svn.r5381)
;
_audit_update_record
;
2018-04-04 deposited with the CCDC.
2018-10-19 downloaded from the CCDC.
;
_cell_angle_alpha 90
_cell_angle_beta 105.445(3)
_cell_angle_gamma 90
_cell_formula_units_Z 4
_cell_length_a 12.4919(4)
_cell_length_b 8.8549(2)
_cell_length_c 22.3944(6)
_cell_measurement_reflns_used 10169
_cell_measurement_temperature 150(2)
_cell_measurement_theta_max 31.2480
_cell_measurement_theta_min 2.8210
_cell_volume 2387.69(12)
_computing_molecular_graphics 'Olex2 (Dolomanov et al., 2009)'
_computing_publication_material 'Olex2 (Dolomanov et al., 2009)'
_computing_structure_refinement 'ShelXL (Sheldrick, 2015)'
_computing_structure_solution 'ShelXT (Sheldrick, 2015)'
_diffrn_ambient_temperature 150(2)
_diffrn_detector_area_resol_mean 28.5714
_diffrn_detector_type 'Rigaku Saturn724+'
_diffrn_measured_fraction_theta_full 0.994
_diffrn_measured_fraction_theta_max 0.994
_diffrn_measurement_details
;
List of Runs (angles in degrees, time in seconds):

  # Type    Start    End  Width  t~exp~   \w     \q     \k     \f   Frames
#--------------------------------------------------------------------------
  1  \w   -110.00  70.00   0.50    8.00    --  -20.00   0.00 108.00  360
  2  \w    -19.50  69.00   0.50    8.00    --  -20.00  72.00-180.00  177
  3  \w    -20.00  10.00   0.50    8.00    --  -20.00  72.00 -36.00   60
  4  \w   -110.00-105.50   0.50    8.00    --  -20.00   0.00-108.00    9
;
_diffrn_measurement_device_type 'Rigaku Saturn724+'
_diffrn_measurement_specimen_support 'Mitegen 50um'
_diffrn_orient_matrix_type 'CrysAlisPro convention (1999,Acta A55,543-557)'
_diffrn_orient_matrix_UB_11 -0.0110637000
_diffrn_orient_matrix_UB_12 -0.0542793000
_diffrn_orient_matrix_UB_13 -0.0241430000
_diffrn_orient_matrix_UB_21 -0.0575666000
_diffrn_orient_matrix_UB_22 0.0043630000
_diffrn_orient_matrix_UB_23 -0.0020528000
_diffrn_orient_matrix_UB_31 -0.0059151000
_diffrn_orient_matrix_UB_32 0.0587030000
_diffrn_orient_matrix_UB_33 -0.0222138000
_diffrn_radiation_collimation 0.3
_diffrn_radiation_probe x-ray
_diffrn_radiation_type MoK\a
_diffrn_radiation_wavelength 0.71073
_diffrn_reflns_av_R_equivalents 0.0303
_diffrn_reflns_av_unetI/netI 0.0297
_diffrn_reflns_Laue_measured_fraction_full 0.994
_diffrn_reflns_Laue_measured_fraction_max 0.994
_diffrn_reflns_limit_h_max 14
_diffrn_reflns_limit_h_min -14
_diffrn_reflns_limit_k_max 10
_diffrn_reflns_limit_k_min -10
_diffrn_reflns_limit_l_max 26
_diffrn_reflns_limit_l_min -26
_diffrn_reflns_number 13029
_diffrn_reflns_point_group_measured_fraction_full 0.994
_diffrn_reflns_point_group_measured_fraction_max 0.994
_diffrn_reflns_theta_full 24.996
_diffrn_reflns_theta_max 24.996
_diffrn_reflns_theta_min 2.145
_diffrn_source_current 24.0
_diffrn_source_power 1.2
_diffrn_source_target Mo
_diffrn_source_voltage 50.0
_exptl_absorpt_coefficient_mu 0.694
_exptl_absorpt_correction_T_max 1.00000
_exptl_absorpt_correction_T_min 0.89794
_exptl_absorpt_correction_type multi-scan
_exptl_absorpt_process_details
;
CrysAlisPro 1.171.38.43 (Rigaku Oxford Diffraction, 2015)
Empirical absorption correction using spherical harmonics,
 implemented in SCALE3 ABSPACK scaling algorithm.
;
_exptl_crystal_colour pink
_exptl_crystal_density_diffrn 1.440
_exptl_crystal_description block
_exptl_crystal_F_000 1064
_exptl_crystal_recrystallization_method 'Re-crystallisation from solvent'
_exptl_crystal_size_max 0.302
_exptl_crystal_size_mid 0.165
_exptl_crystal_size_min 0.080
_refine_diff_density_max 0.432
_refine_diff_density_min -0.387
_refine_diff_density_rms 0.069
_refine_ls_extinction_method none
_refine_ls_goodness_of_fit_ref 1.059
_refine_ls_hydrogen_treatment mixed
_refine_ls_matrix_type full
_refine_ls_number_parameters 291
_refine_ls_number_reflns 4186
_refine_ls_number_restraints 0
_refine_ls_restrained_S_all 1.059
_refine_ls_R_factor_all 0.0299
_refine_ls_R_factor_gt 0.0265
_refine_ls_shift/su_max 0.001
_refine_ls_shift/su_mean 0.000
_refine_ls_structure_factor_coef Fsqd
_refine_ls_weighting_details 'w=1/[\s^2^(Fo^2^)+(0.0280P)^2^+1.6590P] where P=(Fo^2^+2Fc^2^)/3'
_refine_ls_weighting_scheme calc
_refine_ls_wR_factor_gt 0.0620
_refine_ls_wR_factor_ref 0.0643
_reflns_Friedel_coverage 0.000
_reflns_number_gt 3834
_reflns_number_total 4186
_reflns_threshold_expression 'I > 2\s(I)'
_cod_data_source_file c8dt02940g2.cif
_cod_data_source_block 4c
_cod_depositor_comments 'Adding full bibliography for 7047833--7047841.cif.'
_cod_database_code 7047836
_shelx_shelxl_version_number 2017/1
_chemical_oxdiff_formula 'C20 H28 N2 O6 Ru1'
_shelx_space_group_comment
;
The symmetry employed for this shelxl refinement is uniquely defined
by the following loop, which should always be used as a source of
symmetry information in preference to the above space-group names.
They are only intended as comments.
;
_reflns_odcompleteness_completeness 99.87
_reflns_odcompleteness_iscentric 1
_reflns_odcompleteness_theta 26.32
_olex2_refinement_description
;
1. Fixed Uiso
 At 1.2 times of:
  All C(H) groups
 At 1.5 times of:
  All C(H,H,H) groups
2.a Aromatic/amide H refined with riding coordinates:
 C7(H7), C8(H8), C14(H14), C11(H11), C19(H19), C10(H10)
2.b Idealised Me refined as rotating group:
 C16(H16A,H16B,H16C), C5(H5A,H5B,H5C), C12(H12A,H12B,H12C), C1(H1A,H1B,H1C),
 C21(H21A,H21B,H21C), C17(H17A,H17B,H17C), C22(H22A,H22B,H22C)
;
_olex2_submission_special_instructions 'No special instructions were received'
_oxdiff_exptl_absorpt_empirical_details
;
Empirical correction (ABSPACK) includes:
- Absorption correction using spherical harmonics
- Frame scaling
- Detector area scaling
;
_oxdiff_exptl_absorpt_empirical_full_max 1.640
_oxdiff_exptl_absorpt_empirical_full_min 0.673

loop_
_space_group_symop_operation_xyz
'x, y, z'
'-x+1/2, y+1/2, -z+1/2'
'-x, -y, -z'
'x-1/2, -y-1/2, z-1/2'

loop_
_atom_site_label
_atom_site_type_symbol
_atom_site_fract_x
_atom_site_fract_y
_atom_site_fract_z
_atom_site_U_iso_or_equiv
_atom_site_adp_type
_atom_site_occupancy
_atom_site_site_symmetry_order
_atom_site_calc_flag
_atom_site_refinement_flags_posn
Ru1 Ru 0.86412(2) 0.34074(2) 0.41598(2) 0.01577(7) Uani 1 1 d .
O2 O 0.96026(12) 0.27188(17) 0.50043(6) 0.0193(3) Uani 1 1 d .
O5 O 0.98060(13) 0.45236(19) 0.25205(7) 0.0253(4) Uani 1 1 d .
O1 O 0.93535(12) 0.19553(17) 0.36876(7) 0.0185(3) Uani 1 1 d .
O3 O 0.75268(13) 0.17284(17) 0.42325(7) 0.0223(4) Uani 1 1 d .
O4 O 0.79348(13) 0.48977(18) 0.46487(7) 0.0219(3) Uani 1 1 d .
O6 O 0.31603(14) 0.4636(2) 0.29402(9) 0.0403(5) Uani 1 1 d .
N1 N 0.97800(15) 0.4835(2) 0.40772(9) 0.0174(4) Uani 1 1 d .
N2 N 0.77546(14) 0.4089(2) 0.33365(8) 0.0174(4) Uani 1 1 d .
C7 C 0.59018(18) 0.2927(3) 0.30839(10) 0.0216(5) Uani 1 1 d .
H7 H 0.622495 0.199624 0.304868 0.026 Uiso 1 1 calc R
C15 C 1.04752(19) 0.1914(3) 0.50603(10) 0.0198(5) Uani 1 1 d .
C8 C 0.47621(19) 0.3031(3) 0.29921(10) 0.0249(5) Uani 1 1 d .
H8 H 0.432117 0.217258 0.289463 0.030 Uiso 1 1 calc R
C16 C 1.1190(2) 0.1709(3) 0.57116(11) 0.0247(5) Uani 1 1 d .
H16A H 1.176247 0.246435 0.580015 0.037 Uiso 1 1 calc GR
H16B H 1.152342 0.072430 0.575285 0.037 Uiso 1 1 calc GR
H16C H 1.074185 0.180786 0.599714 0.037 Uiso 1 1 calc GR
C6 C 0.65587(18) 0.4200(3) 0.32274(10) 0.0181(5) Uani 1 1 d .
C5 C 1.1058(2) 0.6071(3) 0.35746(11) 0.0268(5) Uani 1 1 d .
H5A H 1.131794 0.655892 0.396954 0.040 Uiso 1 1 calc GR
H5B H 1.085317 0.682045 0.325482 0.040 Uiso 1 1 calc GR
H5C H 1.163680 0.544496 0.350054 0.040 Uiso 1 1 calc GR
C2 C 0.81781(18) 0.4327(2) 0.28681(10) 0.0187(5) Uani 1 1 d .
C3 C 0.93946(19) 0.4549(3) 0.29700(10) 0.0197(5) Uani 1 1 d .
C13 C 1.02671(19) 0.1276(3) 0.39423(11) 0.0203(5) Uani 1 1 d .
C14 C 1.0809(2) 0.1256(3) 0.45717(11) 0.0233(5) Uani 1 1 d .
H14 H 1.148089 0.073772 0.468143 0.028 Uiso 1 1 calc R
C12 C 1.0756(2) 0.0438(3) 0.34933(11) 0.0299(6) Uani 1 1 d .
H12A H 1.022822 -0.028855 0.327067 0.045 Uiso 1 1 calc GR
H12B H 1.142004 -0.007284 0.371630 0.045 Uiso 1 1 calc GR
H12C H 1.093104 0.113946 0.320647 0.045 Uiso 1 1 calc GR
C11 C 0.60794(19) 0.5583(3) 0.32875(11) 0.0244(5) Uani 1 1 d .
H11 H 0.652102 0.644040 0.338714 0.029 Uiso 1 1 calc R
C4 C 1.00679(18) 0.5115(3) 0.35731(10) 0.0180(5) Uani 1 1 d .
C19 C 0.6564(2) 0.3193(3) 0.48169(12) 0.0323(6) Uani 1 1 d .
H19 H 0.599381 0.312770 0.501118 0.039 Uiso 1 1 calc R
C9 C 0.42834(19) 0.4411(3) 0.30458(11) 0.0275(6) Uani 1 1 d .
C20 C 0.7116(2) 0.4579(3) 0.48664(11) 0.0277(6) Uani 1 1 d .
C1 C 0.74738(19) 0.4454(3) 0.22136(10) 0.0260(5) Uani 1 1 d .
H1A H 0.694803 0.363906 0.212689 0.039 Uiso 1 1 calc GR
H1B H 0.793835 0.440391 0.193480 0.039 Uiso 1 1 calc GR
H1C H 0.708392 0.539949 0.216004 0.039 Uiso 1 1 calc GR
C18 C 0.6767(2) 0.1897(3) 0.45103(11) 0.0279(6) Uani 1 1 d .
C21 C 0.6718(2) 0.5865(3) 0.51895(14) 0.0419(7) Uani 1 1 d .
H21A H 0.734479 0.641954 0.543111 0.063 Uiso 1 1 calc GR
H21B H 0.629658 0.547472 0.545660 0.063 Uiso 1 1 calc GR
H21C H 0.625687 0.652351 0.488713 0.063 Uiso 1 1 calc GR
C10 C 0.4945(2) 0.5687(3) 0.31991(11) 0.0304(6) Uani 1 1 d .
H10 H 0.462383 0.661334 0.324250 0.036 Uiso 1 1 calc R
C17 C 0.6029(2) 0.0539(3) 0.44830(16) 0.0463(8) Uani 1 1 d .
H17A H 0.566757 0.030550 0.405857 0.069 Uiso 1 1 calc GR
H17B H 0.548022 0.075329 0.470047 0.069 Uiso 1 1 calc GR
H17C H 0.646994 -0.030863 0.467270 0.069 Uiso 1 1 calc GR
C22 C 0.2456(2) 0.3384(4) 0.27024(19) 0.0602(10) Uani 1 1 d .
H22A H 0.259923 0.304091 0.232452 0.090 Uiso 1 1 calc GR
H22B H 0.169321 0.368987 0.262224 0.090 Uiso 1 1 calc GR
H22C H 0.260070 0.257984 0.300061 0.090 Uiso 1 1 calc GR
H1 H 1.015(2) 0.530(3) 0.4391(11) 0.018(6) Uiso 1 1 d .

loop_
_atom_site_aniso_label
_atom_site_aniso_U_11
_atom_site_aniso_U_22
_atom_site_aniso_U_33
_atom_site_aniso_U_23
_atom_site_aniso_U_13
_atom_site_aniso_U_12
Ru1 0.01345(11) 0.01849(11) 0.01404(11) 0.00050(7) 0.00133(7) 0.00005(7)
O2 0.0179(8) 0.0227(8) 0.0156(7) 0.0003(7) 0.0014(6) 0.0000(7)
O5 0.0214(9) 0.0373(10) 0.0174(8) 0.0001(7) 0.0055(7) 0.0016(7)
O1 0.0168(8) 0.0200(8) 0.0172(8) -0.0008(7) 0.0018(6) 0.0007(6)
O3 0.0199(9) 0.0228(9) 0.0232(8) 0.0027(7) 0.0037(7) -0.0023(7)
O4 0.0199(8) 0.0257(9) 0.0200(8) 0.0000(7) 0.0052(7) 0.0030(7)
O6 0.0153(9) 0.0517(12) 0.0524(12) -0.0168(10) 0.0063(8) 0.0024(8)
N1 0.0148(10) 0.0193(10) 0.0162(9) -0.0010(9) 0.0006(8) 0.0014(8)
N2 0.0129(9) 0.0183(10) 0.0192(9) -0.0002(8) 0.0010(8) -0.0009(8)
C7 0.0183(12) 0.0223(12) 0.0221(12) -0.0022(10) 0.0017(9) 0.0006(10)
C15 0.0195(12) 0.0174(11) 0.0200(11) 0.0012(10) 0.0008(9) -0.0032(9)
C8 0.0202(13) 0.0310(13) 0.0224(12) -0.0029(11) 0.0038(10) -0.0061(10)
C16 0.0252(13) 0.0245(13) 0.0196(11) 0.0018(10) -0.0023(10) 0.0002(10)
C6 0.0132(11) 0.0237(12) 0.0150(10) 0.0008(10) -0.0005(9) 0.0026(9)
C5 0.0241(13) 0.0331(14) 0.0228(12) -0.0030(11) 0.0056(10) -0.0064(11)
C2 0.0194(12) 0.0175(11) 0.0171(11) -0.0010(10) 0.0013(9) -0.0004(9)
C3 0.0193(12) 0.0191(12) 0.0191(11) 0.0025(10) 0.0025(9) 0.0026(9)
C13 0.0168(12) 0.0193(12) 0.0244(12) 0.0008(10) 0.0046(10) -0.0018(9)
C14 0.0196(12) 0.0233(12) 0.0240(12) -0.0011(11) 0.0004(10) 0.0033(10)
C12 0.0279(14) 0.0341(15) 0.0276(13) -0.0045(12) 0.0071(11) 0.0072(11)
C11 0.0191(12) 0.0244(13) 0.0257(12) -0.0023(11) -0.0009(10) -0.0018(10)
C4 0.0141(11) 0.0188(11) 0.0196(11) 0.0023(10) 0.0019(9) 0.0028(9)
C19 0.0234(14) 0.0432(16) 0.0349(14) 0.0046(13) 0.0157(12) 0.0023(12)
C9 0.0159(12) 0.0424(15) 0.0232(12) -0.0049(12) 0.0032(10) 0.0030(11)
C20 0.0239(13) 0.0355(15) 0.0243(12) 0.0035(11) 0.0073(10) 0.0064(11)
C1 0.0191(12) 0.0373(15) 0.0184(11) 0.0026(11) -0.0004(9) -0.0026(11)
C18 0.0210(13) 0.0341(14) 0.0271(13) 0.0098(12) 0.0036(10) -0.0010(11)
C21 0.0392(17) 0.0458(18) 0.0484(17) -0.0054(15) 0.0251(14) 0.0059(14)
C10 0.0254(14) 0.0302(14) 0.0327(14) -0.0060(12) 0.0028(11) 0.0078(11)
C17 0.0371(17) 0.0421(17) 0.065(2) 0.0055(16) 0.0226(15) -0.0113(14)
C22 0.0157(15) 0.073(2) 0.090(3) -0.034(2) 0.0111(16) -0.0085(14)

loop_
_atom_type_symbol
_atom_type_description
_atom_type_scat_dispersion_real
_atom_type_scat_dispersion_imag
_atom_type_scat_source
C C 0.0033 0.0016 'International Tables Vol C Tables 4.2.6.8 and 6.1.1.4'
H H 0.0000 0.0000 'International Tables Vol C Tables 4.2.6.8 and 6.1.1.4'
N N 0.0061 0.0033 'International Tables Vol C Tables 4.2.6.8 and 6.1.1.4'
O O 0.0106 0.0060 'International Tables Vol C Tables 4.2.6.8 and 6.1.1.4'
Ru Ru -1.2594 0.8363 'International Tables Vol C Tables 4.2.6.8 and 6.1.1.4'

loop_
_geom_angle_atom_site_label_1
_geom_angle_atom_site_label_2
_geom_angle_atom_site_label_3
_geom_angle
O2 Ru1 O3 87.41(6)
O2 Ru1 O4 85.91(6)
O1 Ru1 O2 93.58(6)
O1 Ru1 O3 89.04(6)
O1 Ru1 O4 179.24(6)
O4 Ru1 O3 91.49(6)
N1 Ru1 O2 91.00(7)
N1 Ru1 O1 85.90(7)
N1 Ru1 O3 174.59(7)
N1 Ru1 O4 93.55(7)
N1 Ru1 N2 87.43(8)
N2 Ru1 O2 178.23(6)
N2 Ru1 O1 85.49(7)
N2 Ru1 O3 94.08(7)
N2 Ru1 O4 95.01(7)
C15 O2 Ru1 122.12(14)
C13 O1 Ru1 122.05(14)
C18 O3 Ru1 123.88(16)
C20 O4 Ru1 124.24(16)
C9 O6 C22 116.8(2)
Ru1 N1 H1 119.7(16)
C4 N1 Ru1 125.85(17)
C4 N1 H1 114.4(16)
C6 N2 Ru1 118.28(13)
C2 N2 Ru1 123.38(15)
C2 N2 C6 118.10(18)
C8 C7 H7 119.9
C6 C7 H7 119.9
C6 C7 C8 120.2(2)
O2 C15 C16 115.6(2)
O2 C15 C14 125.4(2)
C14 C15 C16 119.0(2)
C7 C8 H8 120.1
C9 C8 C7 119.9(2)
C9 C8 H8 120.1
C15 C16 H16A 109.5
C15 C16 H16B 109.5
C15 C16 H16C 109.5
H16A C16 H16B 109.5
H16A C16 H16C 109.5
H16B C16 H16C 109.5
C7 C6 N2 120.4(2)
C7 C6 C11 119.9(2)
C11 C6 N2 119.7(2)
H5A C5 H5B 109.5
H5A C5 H5C 109.5
H5B C5 H5C 109.5
C4 C5 H5A 109.5
C4 C5 H5B 109.5
C4 C5 H5C 109.5
N2 C2 C3 120.76(19)
N2 C2 C1 122.5(2)
C3 C2 C1 116.71(18)
O5 C3 C2 119.8(2)
O5 C3 C4 119.2(2)
C4 C3 C2 119.66(18)
O1 C13 C14 126.3(2)
O1 C13 C12 113.9(2)
C14 C13 C12 119.7(2)
C15 C14 H14 115.8
C13 C14 C15 128.4(2)
C13 C14 H14 115.8
C13 C12 H12A 109.5
C13 C12 H12B 109.5
C13 C12 H12C 109.5
H12A C12 H12B 109.5
H12A C12 H12C 109.5
H12B C12 H12C 109.5
C6 C11 H11 120.1
C10 C11 C6 119.9(2)
C10 C11 H11 120.1
N1 C4 C5 121.8(2)
N1 C4 C3 120.6(2)
C3 C4 C5 117.59(19)
C20 C19 H19 116.2
C18 C19 H19 116.2
C18 C19 C20 127.7(2)
O6 C9 C8 124.1(2)
O6 C9 C10 116.0(2)
C8 C9 C10 119.9(2)
O4 C20 C19 126.3(2)
O4 C20 C21 114.7(2)
C19 C20 C21 118.9(2)
C2 C1 H1A 109.5
C2 C1 H1B 109.5
C2 C1 H1C 109.5
H1A C1 H1B 109.5
H1A C1 H1C 109.5
H1B C1 H1C 109.5
O3 C18 C19 126.4(2)
O3 C18 C17 114.4(2)
C19 C18 C17 119.2(2)
C20 C21 H21A 109.5
C20 C21 H21B 109.5
C20 C21 H21C 109.5
H21A C21 H21B 109.5
H21A C21 H21C 109.5
H21B C21 H21C 109.5
C11 C10 C9 120.2(2)
C11 C10 H10 119.9
C9 C10 H10 119.9
C18 C17 H17A 109.5
C18 C17 H17B 109.5
C18 C17 H17C 109.5
H17A C17 H17B 109.5
H17A C17 H17C 109.5
H17B C17 H17C 109.5
O6 C22 H22A 109.5
O6 C22 H22B 109.5
O6 C22 H22C 109.5
H22A C22 H22B 109.5
H22A C22 H22C 109.5
H22B C22 H22C 109.5

loop_
_geom_bond_atom_site_label_1
_geom_bond_atom_site_label_2
_geom_bond_distance
Ru1 O2 2.0448(15)
Ru1 O1 2.0161(15)
Ru1 O3 2.0727(15)
Ru1 O4 2.0575(15)
Ru1 N1 1.9484(19)
Ru1 N2 1.9756(18)
O2 C15 1.280(3)
O5 C3 1.246(3)
O1 C13 1.282(3)
O3 C18 1.274(3)
O4 C20 1.276(3)
O6 C9 1.374(3)
O6 C22 1.427(3)
N1 C4 1.297(3)
N1 H1 0.84(3)
N2 C6 1.451(3)
N2 C2 1.312(3)
C7 H7 0.9300
C7 C8 1.386(3)
C7 C6 1.381(3)
C15 C16 1.505(3)
C15 C14 1.398(3)
C8 H8 0.9300
C8 C9 1.379(3)
C16 H16A 0.9600
C16 H16B 0.9600
C16 H16C 0.9600
C6 C11 1.386(3)
C5 H5A 0.9600
C5 H5B 0.9600
C5 H5C 0.9600
C5 C4 1.497(3)
C2 C3 1.488(3)
C2 C1 1.499(3)
C3 C4 1.476(3)
C13 C14 1.392(3)
C13 C12 1.504(3)
C14 H14 0.9300
C12 H12A 0.9600
C12 H12B 0.9600
C12 H12C 0.9600
C11 H11 0.9300
C11 C10 1.380(3)
C19 H19 0.9300
C19 C20 1.398(4)
C19 C18 1.395(4)
C9 C10 1.388(4)
C20 C21 1.503(4)
C1 H1A 0.9600
C1 H1B 0.9600
C1 H1C 0.9600
C18 C17 1.507(4)
C21 H21A 0.9600
C21 H21B 0.9600
C21 H21C 0.9600
C10 H10 0.9300
C17 H17A 0.9600
C17 H17B 0.9600
C17 H17C 0.9600
C22 H22A 0.9600
C22 H22B 0.9600
C22 H22C 0.9600

loop_
_geom_torsion_atom_site_label_1
_geom_torsion_atom_site_label_2
_geom_torsion_atom_site_label_3
_geom_torsion_atom_site_label_4
_geom_torsion
Ru1 O2 C15 C16 170.60(14)
Ru1 O2 C15 C14 -8.2(3)
Ru1 O1 C13 C14 9.4(3)
Ru1 O1 C13 C12 -170.78(15)
Ru1 O3 C18 C19 -1.2(3)
Ru1 O3 C18 C17 177.83(17)
Ru1 O4 C20 C19 0.3(4)
Ru1 O4 C20 C21 -178.09(17)
Ru1 N1 C4 C5 -171.37(17)
Ru1 N1 C4 C3 11.2(3)
Ru1 N2 C6 C7 -80.8(2)
Ru1 N2 C6 C11 97.1(2)
Ru1 N2 C2 C3 -18.6(3)
Ru1 N2 C2 C1 163.92(17)
O2 C15 C14 C13 -2.7(4)
O5 C3 C4 N1 -163.6(2)
O5 C3 C4 C5 18.9(3)
O1 C13 C14 C15 2.1(4)
O6 C9 C10 C11 -177.2(2)
N2 C6 C11 C10 -178.4(2)
N2 C2 C3 O5 168.1(2)
N2 C2 C3 C4 -24.9(3)
C7 C8 C9 O6 177.4(2)
C7 C8 C9 C10 -0.8(4)
C7 C6 C11 C10 -0.5(3)
C8 C7 C6 N2 178.71(19)
C8 C7 C6 C11 0.8(3)
C8 C9 C10 C11 1.1(4)
C16 C15 C14 C13 178.5(2)
C6 N2 C2 C3 167.21(19)
C6 N2 C2 C1 -10.3(3)
C6 C7 C8 C9 -0.1(3)
C6 C11 C10 C9 -0.5(4)
C2 N2 C6 C7 93.6(3)
C2 N2 C6 C11 -88.4(3)
C2 C3 C4 N1 29.3(3)
C2 C3 C4 C5 -148.2(2)
C12 C13 C14 C15 -177.7(2)
C20 C19 C18 O3 2.3(4)
C20 C19 C18 C17 -176.6(3)
C1 C2 C3 O5 -14.2(3)
C1 C2 C3 C4 152.7(2)
C18 C19 C20 O4 -1.8(5)
C18 C19 C20 C21 176.5(3)
C22 O6 C9 C8 -6.4(4)
C22 O6 C9 C10 171.9(3)
